data_2243590
loop_
_publ_author_name
'Albrecht, Ralf'
'Menning, Heinrich'
'Doert, Thomas'
'Ruck, Michael'

_publ_section_title
;
 Hydroflux synthesis and crystal structure of Tl~3~IO
;
_journal_coeditor_code PK2648
_journal_issue 10
_journal_name_full 'Acta Crystallographica Section E'
_journal_page_first 1638
_journal_page_last 1640
_journal_paper_doi 10.1107/S2056989020012359
_journal_volume 76
_journal_year 2020
_chemical_formula_moiety 'Tl3 I O'
_chemical_formula_structural 'Tl3 I O'
_chemical_formula_sum 'I O Tl3'
_chemical_formula_weight 756.01
_chemical_name_systematic
;
Thallium(I) iodide oxide
;
_space_group_crystal_system hexagonal
_space_group_IT_number 194
_space_group_name_Hall '-P 6c 2c'
_space_group_name_H-M_alt 'P 63/m m c'
_audit_creation_method
;
Olex2 1.3-alpha
(compiled Nov 21 2019 18:26:39 for OlexSys, GUI svn.r6003)
;
_cell_angle_alpha 90
_cell_angle_beta 90
_cell_angle_gamma 120
_cell_formula_units_Z 2
_cell_length_a 7.1512(3)
_cell_length_b 7.1512(3)
_cell_length_c 6.3639(3)
_cell_measurement_reflns_used 8223
_cell_measurement_temperature 100.01
_cell_measurement_theta_max 46.50
_cell_measurement_theta_min 3.20
_cell_volume 281.85(2)
_computing_cell_refinement
;
SAINT (Bruker, 2016)
;
_computing_data_collection
;
APEX3 (Bruker, 2016)
;
_computing_data_reduction
;
SAINT (Bruker, 2016)
;
_computing_molecular_graphics
;
<i>OLEX2</i> (Dolomanov <i>et al.</i>,  2009)
;
_computing_publication_material
;
<i>OLEX2</i> (Dolomanov <i>et al.</i>,  2009)
;
_computing_structure_refinement
;
SHELXL (Sheldrick, 2015b)
;
_computing_structure_solution
;
SHELXT (Sheldrick, 2015a)
;
_diffrn_ambient_temperature 100.01
_diffrn_measured_fraction_theta_full 0.992
_diffrn_measured_fraction_theta_max 0.998
_diffrn_measurement_device_type 'Bruker APEXII CCD'
_diffrn_measurement_method '\f and \w scans'
_diffrn_radiation_type MoK\a
_diffrn_radiation_wavelength 0.71073
_diffrn_reflns_av_R_equivalents 0.0490
_diffrn_reflns_av_unetI/netI 0.0159
_diffrn_reflns_limit_h_max 14
_diffrn_reflns_limit_h_min -14
_diffrn_reflns_limit_k_max 14
_diffrn_reflns_limit_k_min -11
_diffrn_reflns_limit_l_max 12
_diffrn_reflns_limit_l_min -11
_diffrn_reflns_number 15853
_diffrn_reflns_theta_full 25.242
_diffrn_reflns_theta_max 44.987
_diffrn_reflns_theta_min 3.289
_diffrn_source_current 30.0
_diffrn_source_power 1.5
_diffrn_source_voltage 50.0
_diffrn_standards_number 0
_exptl_absorpt_coefficient_mu 90.874
_exptl_absorpt_correction_T_max 0.7492
_exptl_absorpt_correction_T_min 0.1129
_exptl_absorpt_correction_type multi-scan
_exptl_absorpt_process_details
;
(SADABS; Bruker, 2016)
;
_exptl_crystal_colour black
_exptl_crystal_density_diffrn 8.908
_exptl_crystal_description needle
_exptl_crystal_F_000 608
_exptl_crystal_size_max 0.092
_exptl_crystal_size_mid 0.054
_exptl_crystal_size_min 0.026
_refine_diff_density_max 2.801
_refine_diff_density_min -2.008
_refine_ls_extinction_coef 0.0035(2)
_refine_ls_extinction_expression Fc^*^=kFc[1+0.001xFc^2^\l^3^/sin(2\q)]^-1/4^
_refine_ls_extinction_method
;
SHELXL-2016/6 (Sheldrick 2015b)
;
_refine_ls_goodness_of_fit_ref 1.290
_refine_ls_hydrogen_treatment undef
_refine_ls_matrix_type full
_refine_ls_number_parameters 10
_refine_ls_number_reflns 480
_refine_ls_number_restraints 0
_refine_ls_restrained_S_all 1.290
_refine_ls_R_factor_all 0.0216
_refine_ls_R_factor_gt 0.0176
_refine_ls_shift/su_max 0.000
_refine_ls_shift/su_mean 0.000
_refine_ls_structure_factor_coef Fsqd
_refine_ls_weighting_details 'w=1/[\s^2^(Fo^2^)+(0.0193P)^2^] where P=(Fo^2^+2Fc^2^)/3'
_refine_ls_weighting_scheme calc
_refine_ls_wR_factor_gt 0.0403
_refine_ls_wR_factor_ref 0.0413
_reflns_number_gt 442
_reflns_number_total 480
_reflns_threshold_expression 'I > 2\s(I)'
_cod_data_source_file pk2648sup1.cif
_cod_data_source_block I
_cod_original_cell_volume 281.85(3)
_cod_database_code 2243590
_shelx_space_group_comment
;
The symmetry employed for this shelxl refinement is uniquely defined
by the following loop, which should always be used as a source of
symmetry information in preference to the above space-group names.
They are only intended as comments.
;
_shelx_estimated_absorpt_t_min 0.044
_shelx_estimated_absorpt_t_max 0.201

loop_
_space_group_symop_operation_xyz
'x, y, z'
'-y, x-y, z'
'-x+y, -x, z'
'-x, -y, z+1/2'
'y, -x+y, z+1/2'
'x-y, x, z+1/2'
'y, x, -z'
'x-y, -y, -z'
'-x, -x+y, -z'
'-y, -x, -z+1/2'
'-x+y, y, -z+1/2'
'x, x-y, -z+1/2'
'-x, -y, -z'
'y, -x+y, -z'
'x-y, x, -z'
'x, y, -z-1/2'
'-y, x-y, -z-1/2'
'-x+y, -x, -z-1/2'
'-y, -x, z'
'-x+y, y, z'
'x, x-y, z'
'y, x, z-1/2'
'x-y, -y, z-1/2'
'-x, -x+y, z-1/2'

loop_
_atom_site_type_symbol
_atom_site_label
_atom_site_fract_x
_atom_site_fract_y
_atom_site_fract_z
_atom_site_U_iso_or_equiv
_atom_site_adp_type
_atom_site_calc_flag
_atom_site_occupancy
_atom_site_disorder_assembly
_atom_site_disorder_group
Tl Tl 0.16078(2) 0.32156(2) 0.250000 0.00465(5) Uani d 1 . .
I I 0.666667 0.333333 0.250000 0.00534(7) Uani d 1 . .
O O 0.000000 0.000000 0.000000 0.0068(7) Uani d 1 . .

loop_
_atom_site_aniso_label
_atom_site_aniso_U_11
_atom_site_aniso_U_22
_atom_site_aniso_U_33
_atom_site_aniso_U_12
_atom_site_aniso_U_13
_atom_site_aniso_U_23
Tl 0.00378(6) 0.00238(6) 0.00733(9) 0.00119(3) 0.000 0.000
I 0.00418(9) 0.00418(9) 0.00765(18) 0.00209(5) 0.000 0.000
O 0.0068(10) 0.0068(10) 0.0068(19) 0.0034(5) 0.000 0.000

loop_
_atom_type_symbol
_atom_type_description
_atom_type_scat_dispersion_real
_atom_type_scat_dispersion_imag
_atom_type_scat_source
I I -0.4742 1.8119 'International Tables Vol C Tables 4.2.6.8 and 6.1.1.4'
O O 0.0106 0.0060 'International Tables Vol C Tables 4.2.6.8 and 6.1.1.4'
Tl Tl -2.8358 9.6688 'International Tables Vol C Tables 4.2.6.8 and 6.1.1.4'

loop_
_exptl_crystal_face_index_h
_exptl_crystal_face_index_k
_exptl_crystal_face_index_l
_exptl_crystal_face_perp_dist
1.00 1.00 0.00 0.0070
0.00 -1.00 0.00 0.0150
0.00 1.00 0.00 0.0050
1.00 0.00 0.00 0.0130
-1.00 0.00 0.00 0.0080
0.00 0.00 1.00 0.0270
0.00 0.00 -1.00 0.0450

loop_
_geom_angle_atom_site_label_1
_geom_angle_atom_site_label_2
_geom_angle_atom_site_label_3
_geom_angle_site_symmetry_1
_geom_angle_site_symmetry_3
_geom_angle
_geom_angle_publ_flag
Tl Tl Tl 2 3 60.0 ?
Tl Tl Tl 3 14 62.648(2) ?
Tl Tl Tl 3_565 15_556 90.0 ?
Tl Tl Tl 2 2_665 180.0 ?
Tl Tl Tl 14_556 14 115.917(5) ?
Tl Tl Tl 3 2_665 120.0 ?
Tl Tl Tl 15 14_556 149.235(3) ?
Tl Tl Tl 2 3_565 120.0 ?
Tl Tl Tl 14 15_556 149.235(3) ?
Tl Tl Tl 3 3_565 180.0 ?
Tl Tl Tl 3 15_556 90.0 ?
Tl Tl Tl 2_665 3_565 60.0 ?
Tl Tl Tl 14_556 15_556 54.704(4) ?
Tl Tl Tl 2 15 62.648(2) ?
Tl Tl Tl 2 14 90.0 ?
Tl Tl Tl 3 15 90.0 ?
Tl Tl Tl 2_665 14 90.0 ?
Tl Tl Tl 2_665 15 117.352(2) ?
Tl Tl Tl 15 14 54.704(4) ?
Tl Tl Tl 3_565 15 90.0 ?
Tl Tl Tl 2 15_556 62.648(2) ?
Tl Tl Tl 2 14_556 90.0 ?
Tl Tl Tl 2_665 15_556 117.352(2) ?
Tl Tl Tl 3 14_556 62.648(2) ?
Tl Tl Tl 15 15_556 115.917(5) ?
Tl Tl Tl 2_665 14_556 90.0 ?
Tl Tl Tl 3_565 14_556 117.352(2) ?
Tl Tl Tl 3_565 14 117.352(2) ?
O Tl Tl 4 15 108.774(4) ?
O Tl Tl 4 14_556 42.580(2) ?
O Tl Tl . 2_665 132.580(2) ?
O Tl Tl 4 2_665 132.580(2) ?
O Tl Tl 4 3 47.420(2) ?
O Tl Tl 4 2 47.420(2) ?
O Tl Tl . 14 42.580(2) ?
O Tl Tl . 3 47.420(2) ?
O Tl Tl 4 3_565 132.580(2) ?
O Tl Tl . 3_565 132.580(2) ?
O Tl Tl . 2 47.420(2) ?
O Tl Tl . 14_556 108.774(4) ?
O Tl Tl . 15 42.580(2) ?
O Tl Tl . 15_556 108.774(4) ?
O Tl Tl 4 15_556 42.580(2) ?
O Tl Tl 4 14 108.774(4) ?
O Tl O . 4 77.242(5) ?
Tl O Tl 13 2 94.839(4) ?
Tl O Tl 13 14 85.161(4) ?
Tl O Tl . 13 180.0 ?
Tl O Tl 3 2 85.161(4) ?
Tl O Tl . 15 94.840(4) ?
Tl O Tl 3 14 94.839(4) ?
Tl O Tl 13 15 85.160(4) ?
Tl O Tl 15 2 94.839(4) ?
Tl O Tl . 3 85.160(4) ?
Tl O Tl . 14 94.840(4) ?
Tl O Tl 13 3 94.840(4) ?
Tl O Tl 15 14 85.161(4) ?
Tl O Tl 15 3 180.0 ?
Tl O Tl 2 14 180.0 ?
Tl O Tl . 2 85.160(4) ?

loop_
_geom_bond_atom_site_label_1
_geom_bond_atom_site_label_2
_geom_bond_site_symmetry_2
_geom_bond_distance
_geom_bond_publ_flag
Tl Tl 2 3.4494(3) ?
Tl Tl 15 3.75378(15) ?
Tl Tl 14 3.75378(15) ?
Tl Tl 3 3.4494(3) ?
Tl Tl 14_556 3.75378(15) ?
Tl Tl 15_556 3.75378(15) ?
Tl Tl 3_565 3.7018(3) ?
Tl Tl 2_665 3.7018(3) ?
Tl O . 2.54896(13) ?
Tl O 4 2.54896(14) ?

loop_
_geom_contact_atom_site_label_1
_geom_contact_atom_site_label_2
_geom_contact_distance
_geom_contact_site_symmetry_1
_geom_contact_site_symmetry_2
_geom_contact_publ_flag
? ? ? ? ? ?

_cod_database_fobs_code 2243590
